data_7132941
loop_
_publ_author_name
'Wei, Tao'
'Xie, Ming-Sheng'
'Guo, Hai-Ming'

_publ_section_title
;
 Construction of thioglycoside bonds <i>via</i> an asymmetric
 organocatalyzed sulfa-Michael/aldol reaction: access to
 4'-thionucleosides.
;
_journal_issue 38
_journal_name_full 'Chemical communications (Cambridge, England)'
_journal_page_first 5018
_journal_page_last 5021
_journal_paper_doi 10.1039/d4cc00984c
_journal_volume 60
_journal_year 2024
_chemical_absolute_configuration ad
_chemical_formula_moiety 'C17 H22 N2 O2 S'
_chemical_formula_sum 'C17 H22 N2 O2 S'
_chemical_formula_weight 318.42
_space_group_crystal_system monoclinic
_space_group_IT_number 4
_space_group_name_Hall 'P 2yb'
_space_group_name_H-M_alt 'P 1 21 1'
_atom_sites_solution_hydrogens geom
_atom_sites_solution_primary direct
_audit_creation_date 2021-12-18
_audit_creation_method
;
Olex2 1.3
(compiled 2020.11.12 svn.r5f609507 for OlexSys, GUI svn.r6408)
;
_audit_update_record
;
2023-12-30 deposited with the CCDC.	2024-04-08 downloaded from the CCDC.
;
_cell_angle_alpha 90
_cell_angle_beta 110.3770(10)
_cell_angle_gamma 90
_cell_formula_units_Z 4
_cell_length_a 10.90480(10)
_cell_length_b 14.2184(2)
_cell_length_c 11.99560(10)
_cell_measurement_reflns_used 30892
_cell_measurement_temperature 293(2)
_cell_measurement_theta_max 71.2550
_cell_measurement_theta_min 4.3250
_cell_volume 1743.51(3)
_computing_cell_refinement 'CrysAlisPro 1.171.40.53 (Rigaku OD, 2019)'
_computing_data_collection 'CrysAlisPro 1.171.40.53 (Rigaku OD, 2019)'
_computing_data_reduction 'CrysAlisPro 1.171.40.53 (Rigaku OD, 2019)'
_computing_molecular_graphics 'Olex2 1.3 (Dolomanov et al., 2009)'
_computing_publication_material 'Olex2 1.3 (Dolomanov et al., 2009)'
_computing_structure_refinement 'SHELXL 2018/3 (Sheldrick, 2015)'
_computing_structure_solution 'SHELXS  (Sheldrick, 2008)'
_diffrn_ambient_temperature 293(2)
_diffrn_detector 'CCD plate'
_diffrn_detector_area_resol_mean 8.0521
_diffrn_detector_type EosS2
_diffrn_measured_fraction_theta_full 1.000
_diffrn_measured_fraction_theta_max 0.997
_diffrn_measurement_details
;
List of Runs (angles in degrees, time in seconds):

  # Type    Start    End  Width  t~exp~   \w     \q     \k     \f   Frames
#--------------------------------------------------------------------------
  1  \w   -105.00 -16.00   1.00    1.00    --  -35.62 -34.00 165.00   89
  2  \w    -56.00  34.00   1.00    1.00    --  -35.62  34.00 -36.00   90
  3  \w     16.00 105.00   1.00    1.00    --   35.62  34.00 -36.00   89
  4  \w    -34.00  56.00   1.00    1.00    --   35.62 -34.00 165.00   90
  5  \w     87.00 177.00   1.00    1.00    --  107.12  34.00 -36.00   90
  6  \w     38.00 127.00   1.00    1.00    --  107.12 -34.00 165.00   89
  7  \w   -108.00 -34.00   1.00    1.00    --  -35.62 178.00 -30.00   74
  8  \w   -108.00 -35.00   1.00    1.00    --  -35.62-178.00  30.00   73
  9  \w     57.00 108.00   1.00    1.00    --   35.62 178.00-150.00   51
 10  \w     57.00 108.00   1.00    1.00    --   35.62 178.00 150.00   51
 11  \w      9.00 103.00   1.00    1.00    --   35.62  77.00  90.00   94
 12  \w     57.00 108.00   1.00    1.00    --   35.62 178.00  30.00   51
 13  \w      6.00 107.00   1.00    1.00    --   35.62  19.00-150.00  101
 14  \w     -1.00  26.00   1.00    1.00    --   35.62  94.00 124.09   27
 15  \w      9.00 103.00   1.00    1.00    --   35.62  77.00  60.00   94
 16  \w      6.00 107.00   1.00    1.00    --   35.62  19.00 150.00  101
 17  \w     19.00 103.00   1.00    1.00    --   35.62  57.00  30.00   84
 18  \w     19.00 103.00   1.00    1.00    --   35.62  57.00 150.00   84
 19  \w     80.00 175.00   1.00    1.00    --  107.12  77.00  30.00   95
 20  \w     69.00 178.00   1.00    1.00    --  107.12  15.00-180.00  109
 21  \w     80.00 175.00   1.00    1.00    --  107.12  77.00  90.00   95
 22  \w    100.00 177.00   1.00    1.00    --  107.12 111.00-180.00   77
 23  \w     80.00 175.00   1.00    1.00    --  107.12  77.00  60.00   95
 24  \w     39.00 125.00   1.00    1.00    --  107.12 -45.00  60.00   86
 25  \w     38.00 110.00   1.00    1.00    --  107.12 -95.00-120.00   72
 26  \w     90.00 176.00   1.00    1.00    --  107.12  43.00  44.66   86
 27  \w     89.00 174.00   1.00    1.00    --  107.12  61.00  60.00   85
 28  \w     89.00 174.00   1.00    1.00    --  107.12  61.00   0.00   85
 29  \w     86.00 177.00   1.00    1.00    --  107.12  30.00  90.00   91
 30  \w     38.00 110.00   1.00    1.00    --  107.12 -95.00 -60.00   72
 31  \w     90.00 176.00   1.00    1.00    --  107.12  45.00  30.00   86
 32  \w     86.00 177.00   1.00    1.00    --  107.12  30.00 120.00   91
 33  \w     89.00 174.00   1.00    1.00    --  107.12  61.00  30.00   85
 34  \w     89.00 174.00   1.00    1.00    --  107.12  61.00  90.00   85
 35  \w     80.00 175.00   1.00    1.00    --  107.12  77.00 -30.00   95
 36  \w     89.00 174.00   1.00    1.00    --  107.12  61.00 120.00   85
 37  \w     90.00 176.00   1.00    1.00    --  107.12  45.00  90.00   86
 38  \w     86.00 177.00   1.00    1.00    --  107.12  30.00 150.00   91
 39  \w     86.00 177.00   1.00    1.00    --  107.12  30.00  60.00   91
 40  \w     86.00 177.00   1.00    1.00    --  107.12  30.00  30.00   91
 41  \w     80.00 175.00   1.00    1.00    --  107.12  77.00   0.00   95
 42  \w     90.00 176.00   1.00    1.00    --  107.12  45.00 150.00   86
 43  \w     86.00 177.00   1.00    1.00    --  107.12  30.00   0.00   91
 44  \w     69.00 178.00   1.00    1.00    --  107.12  15.00  60.00  109
 45  \w     38.00 110.00   1.00    1.00    --  107.12 -95.00 120.00   72
 46  \w   -107.00  -6.00   1.00    1.00    --  -35.62 -19.00-150.00  101
 47  \w     19.00 103.00   1.00    1.00    --   35.62  57.00   0.00   84
 48  \w      1.00  75.00   1.00    1.00    --   35.62 -99.00   0.00   74
 49  \w      1.00  28.00   1.00    1.00    --   35.62  92.00 -21.78   27
 50  \w      9.00 103.00   1.00    1.00    --   35.62  77.00-120.00   94
 51  \w     55.00 108.00   1.00    1.00    --   35.62-178.00 -60.00   53
 52  \w      9.00 103.00   1.00    1.00    --   35.62  77.00 -90.00   94
 53  \w     19.00 103.00   1.00    1.00    --   35.62  57.00-180.00   84
 54  \w      9.00 103.00   1.00    1.00    --   35.62  77.00 -60.00   94
 55  \w      1.00  75.00   1.00    1.00    --   35.62 -99.00 -90.00   74
 56  \w     19.00 103.00   1.00    1.00    --   35.62  57.00-150.00   84
 57  \w      9.00 103.00   1.00    1.00    --   35.62  77.00   0.00   94
 58  \w     55.00 108.00   1.00    1.00    --   35.62-178.00-180.00   53
 59  \w      1.00  75.00   1.00    1.00    --   35.62 -99.00-180.00   74
 60  \w     89.00 174.00   1.00    1.00    --  107.12  61.00-120.00   85
 61  \w     37.00 113.00   1.00    1.00    --  107.12-111.00-150.00   76
 62  \w     80.00 175.00   1.00    1.00    --  107.12  77.00 -60.00   95
 63  \w     80.00 175.00   1.00    1.00    --  107.12  77.00-120.00   95
 64  \w     80.00 175.00   1.00    1.00    --  107.12  77.00 150.00   95
 65  \w     80.00 175.00   1.00    1.00    --  107.12  77.00-180.00   95
 66  \w     37.00 113.00   1.00    1.00    --  107.12-111.00  30.00   76
 67  \w     80.00 175.00   1.00    1.00    --  107.12  77.00 -90.00   95
 68  \w     80.00 175.00   1.00    1.00    --  107.12  77.00-150.00   95
 69  \w     89.00 174.00   1.00    1.00    --  107.12  61.00 -90.00   85
;
_diffrn_measurement_device 'four-circle diffractometer'
_diffrn_measurement_device_type 'SuperNova, Dual, Cu at home/near, EosS2'
_diffrn_measurement_method '\w scans'
_diffrn_orient_matrix_type 'CrysAlisPro convention (1999,Acta A55,543-557)'
_diffrn_orient_matrix_UB_11 0.1474212000
_diffrn_orient_matrix_UB_12 0.0205850000
_diffrn_orient_matrix_UB_13 0.0354083000
_diffrn_orient_matrix_UB_21 -0.0238109000
_diffrn_orient_matrix_UB_22 0.0428776000
_diffrn_orient_matrix_UB_23 -0.1237542000
_diffrn_orient_matrix_UB_31 -0.0206914000
_diffrn_orient_matrix_UB_32 0.0973221000
_diffrn_orient_matrix_UB_33 0.0469016000
_diffrn_radiation_monochromator mirror
_diffrn_radiation_probe x-ray
_diffrn_radiation_type 'Cu K\a'
_diffrn_radiation_wavelength 1.54184
_diffrn_reflns_av_R_equivalents 0.0746
_diffrn_reflns_av_unetI/netI 0.0345
_diffrn_reflns_Laue_measured_fraction_full 1.000
_diffrn_reflns_Laue_measured_fraction_max 0.997
_diffrn_reflns_limit_h_max 13
_diffrn_reflns_limit_h_min -13
_diffrn_reflns_limit_k_max 17
_diffrn_reflns_limit_k_min -16
_diffrn_reflns_limit_l_max 14
_diffrn_reflns_limit_l_min -14
_diffrn_reflns_number 44786
_diffrn_reflns_point_group_measured_fraction_full 0.946
_diffrn_reflns_point_group_measured_fraction_max 0.940
_diffrn_reflns_theta_full 67.684
_diffrn_reflns_theta_max 71.391
_diffrn_reflns_theta_min 3.931
_diffrn_source 'micro-focus sealed X-ray tube'
_diffrn_source_type 'SuperNova (Cu) X-ray Source'
_exptl_absorpt_coefficient_mu 1.713
_exptl_absorpt_correction_T_max 1.00000
_exptl_absorpt_correction_T_min 0.22446
_exptl_absorpt_correction_type multi-scan
_exptl_absorpt_process_details
;
CrysAlisPro 1.171.40.53 (Rigaku Oxford Diffraction, 2019)
Empirical absorption correction using spherical harmonics,
 implemented in SCALE3 ABSPACK scaling algorithm.
;
_exptl_crystal_colour colorless
_exptl_crystal_density_diffrn 1.213
_exptl_crystal_description block
_exptl_crystal_F_000 680
_exptl_crystal_size_max 0.14
_exptl_crystal_size_mid 0.12
_exptl_crystal_size_min 0.09
_refine_diff_density_max 0.257
_refine_diff_density_min -0.545
_refine_diff_density_rms 0.059
_refine_ls_abs_structure_details
;
 Classical Flack method preferred over Parsons because s.u. lower.
;
_refine_ls_abs_structure_Flack 0.01(3)
_refine_ls_extinction_method none
_refine_ls_goodness_of_fit_ref 1.137
_refine_ls_hydrogen_treatment constr
_refine_ls_matrix_type full
_refine_ls_number_parameters 407
_refine_ls_number_reflns 6391
_refine_ls_number_restraints 1
_refine_ls_restrained_S_all 1.137
_refine_ls_R_factor_all 0.0768
_refine_ls_R_factor_gt 0.0732
_refine_ls_shift/su_max 0.000
_refine_ls_shift/su_mean 0.000
_refine_ls_structure_factor_coef Fsqd
_refine_ls_weighting_details 'w=1/[\s^2^(Fo^2^)+(0.1647P)^2^] where P=(Fo^2^+2Fc^2^)/3'
_refine_ls_weighting_scheme calc
_refine_ls_wR_factor_gt 0.2000
_refine_ls_wR_factor_ref 0.2085
_reflns_Friedel_coverage 0.807
_reflns_Friedel_fraction_full 0.886
_reflns_Friedel_fraction_max 0.877
_reflns_number_gt 5998
_reflns_number_total 6391
_reflns_threshold_expression 'I > 2\s(I)'
_cod_data_source_file d4cc00984c2.cif
_cod_data_source_block wt-20211217
_cod_depositor_comments 'Adding full bibliography for 7132941.cif.'
_cod_database_code 7132941
_shelx_shelxl_version_number 2018/3
_chemical_oxdiff_formula 'S1 N1 C1 O1'
_shelx_space_group_comment
;
The symmetry employed for this shelxl refinement is uniquely defined
by the following loop, which should always be used as a source of
symmetry information in preference to the above space-group names.
They are only intended as comments.
;
_reflns_odcompleteness_completeness 99.97
_reflns_odcompleteness_iscentric 1
_reflns_odcompleteness_theta 66.97
_olex2_refinement_description
;
1. Fixed Uiso
 At 1.2 times of:
  All C(H) groups, All C(H,H) groups
 At 1.5 times of:
  All C(H,H,H) groups, All O(H) groups
2.a Ternary CH refined with riding coordinates:
 C8(H8), C11(H11), C10(H10), C32(H32), C33(H33), C34(H34)
2.b Secondary CH2 refined with riding coordinates:
 C9(H9A,H9B), C35(H35A,H35B)
2.c Aromatic/amide H refined with riding coordinates:
 C5(H5), C4(H4), C3(H3), C2(H2), C25(H25), C26(H26), C27(H27), C28(H28)
2.d Idealised Me refined as rotating group:
 C15(H15A,H15B,H15C), C14(H14A,H14B,H14C), C16(H16A,H16B,H16C), C17(H17A,H17B,
 H17C), C39(H39A,H39B,H39C), C40(H40A,H40B,H40C), C41(H41A,H41B,H41C), C44(H44A,
 H44B,H44C)
2.e Idealised tetrahedral OH refined as rotating group:
 O1(H1), O43(H43)
;
_olex2_submission_special_instructions 'No special instructions were received'
_oxdiff_exptl_absorpt_empirical_details
;
Empirical correction (ABSPACK) includes:
- Absorption correction using spherical harmonics
- Frame scaling
;
_oxdiff_exptl_absorpt_empirical_full_max 6.697
_oxdiff_exptl_absorpt_empirical_full_min 0.472

loop_
_space_group_symop_operation_xyz
'x, y, z'
'-x, y+1/2, -z'

loop_
_atom_site_label
_atom_site_type_symbol
_atom_site_fract_x
_atom_site_fract_y
_atom_site_fract_z
_atom_site_U_iso_or_equiv
_atom_site_adp_type
_atom_site_occupancy
_atom_site_site_symmetry_order
_atom_site_calc_flag
_atom_site_refinement_flags_posn
_atom_site_refinement_flags_adp
_atom_site_refinement_flags_occupancy
_atom_site_disorder_assembly
_atom_site_disorder_group
S1 S 0.43874(11) 0.27300(12) 1.11949(12) 0.0524(4) Uani 1 1 d . . . . .
O2 O 0.2256(4) 0.3636(3) 0.7431(3) 0.0523(10) Uani 1 1 d . . . . .
O1 O 0.5201(3) 0.3461(3) 0.8928(3) 0.0429(8) Uani 1 1 d . . . . .
H1 H 0.496189 0.370507 0.826751 0.064 Uiso 1 1 calc R U . . .
N2 N 0.1807(3) 0.2784(3) 0.9746(3) 0.0323(8) Uani 1 1 d . . . . .
N1 N -0.0203(4) 0.2161(3) 0.9112(4) 0.0407(9) Uani 1 1 d . . . . .
C7 C 0.0959(4) 0.2144(4) 0.9006(4) 0.0352(9) Uani 1 1 d . . . . .
C6 C -0.0117(4) 0.2841(4) 0.9976(4) 0.0373(10) Uani 1 1 d . . . . .
C5 C -0.1061(5) 0.3132(5) 1.0438(5) 0.0529(14) Uani 1 1 d . . . . .
H5 H -0.189922 0.287744 1.016926 0.064 Uiso 1 1 calc R U . . .
C4 C -0.0706(6) 0.3812(6) 1.1309(6) 0.0602(17) Uani 1 1 d . . . . .
H4 H -0.132213 0.402128 1.162854 0.072 Uiso 1 1 calc R U . . .
C3 C 0.0553(6) 0.4197(5) 1.1730(5) 0.0515(13) Uani 1 1 d . . . . .
H3 H 0.075602 0.465247 1.232262 0.062 Uiso 1 1 calc R U . . .
C2 C 0.1500(5) 0.3914(4) 1.1281(4) 0.0405(10) Uani 1 1 d . . . . .
H2 H 0.233920 0.416706 1.155886 0.049 Uiso 1 1 calc R U . . .
C1 C 0.1140(4) 0.3232(4) 1.0392(4) 0.0327(9) Uani 1 1 d . . . . .
C8 C 0.3118(4) 0.2975(4) 0.9751(4) 0.0331(10) Uani 1 1 d . . . . .
H8 H 0.327704 0.256962 0.915421 0.040 Uiso 1 1 calc R U . . .
C11 C 0.3338(4) 0.3990(3) 0.9465(4) 0.0329(9) Uani 1 1 d . . . . .
H11 H 0.312448 0.440815 1.001995 0.039 Uiso 1 1 calc R U . . .
C10 C 0.4828(4) 0.4032(4) 0.9711(4) 0.0364(10) Uani 1 1 d . . . . .
H10 H 0.510917 0.468329 0.967906 0.044 Uiso 1 1 calc R U . . .
C9 C 0.5465(4) 0.3628(5) 1.0963(4) 0.0448(12) Uani 1 1 d . . . . .
H9A H 0.560111 0.412343 1.155024 0.054 Uiso 1 1 calc R U . . .
H9B H 0.630782 0.335524 1.104718 0.054 Uiso 1 1 calc R U . . .
C12 C 0.2488(4) 0.4246(4) 0.8191(4) 0.0365(10) Uani 1 1 d . . . . .
C13 C 0.1909(5) 0.5221(4) 0.7941(5) 0.0459(12) Uani 1 1 d . . . . .
C15 C 0.0901(7) 0.5322(7) 0.8566(8) 0.072(2) Uani 1 1 d . . . . .
H15A H 0.027842 0.481787 0.832328 0.108 Uiso 1 1 calc R U . . .
H15B H 0.045537 0.591283 0.835225 0.108 Uiso 1 1 calc R U . . .
H15C H 0.134070 0.529746 0.941138 0.108 Uiso 1 1 calc R U . . .
C14 C 0.2970(8) 0.5965(5) 0.8426(9) 0.0708(19) Uani 1 1 d . . . . .
H14A H 0.327076 0.595944 0.927967 0.106 Uiso 1 1 calc R U . . .
H14B H 0.261858 0.657358 0.814096 0.106 Uiso 1 1 calc R U . . .
H14C H 0.368840 0.582988 0.816380 0.106 Uiso 1 1 calc R U . . .
C16 C 0.1216(9) 0.5353(7) 0.6599(7) 0.082(2) Uani 1 1 d . . . . .
H16A H 0.184966 0.533326 0.620922 0.122 Uiso 1 1 calc R U . . .
H16B H 0.077716 0.594963 0.645184 0.122 Uiso 1 1 calc R U . . .
H16C H 0.058876 0.485840 0.629646 0.122 Uiso 1 1 calc R U . . .
C17 C 0.1348(5) 0.1493(5) 0.8217(5) 0.0496(13) Uani 1 1 d . . . . .
H17A H 0.163633 0.185079 0.767613 0.074 Uiso 1 1 calc R U . . .
H17B H 0.061217 0.111212 0.777576 0.074 Uiso 1 1 calc R U . . .
H17C H 0.204683 0.109520 0.869120 0.074 Uiso 1 1 calc R U . . .
S36 S 0.53826(15) 0.54569(12) 0.32370(12) 0.0554(4) Uani 1 1 d . . . . .
O42 O 0.1672(4) 0.6121(3) 0.3879(4) 0.0491(9) Uani 1 1 d . . . . .
O43 O 0.2583(3) 0.6187(3) 0.1671(3) 0.0472(9) Uani 1 1 d . . . . .
H43 H 0.185463 0.640145 0.157241 0.071 Uiso 1 1 calc R U . . .
N23 N 0.4692(4) 0.5310(3) 0.5211(3) 0.0357(8) Uani 1 1 d . . . . .
N30 N 0.4909(4) 0.4487(4) 0.6851(3) 0.0420(10) Uani 1 1 d . . . . .
C24 C 0.5769(4) 0.5698(4) 0.6102(4) 0.0365(10) Uani 1 1 d . . . . .
C25 C 0.6652(5) 0.6398(4) 0.6113(5) 0.0486(12) Uani 1 1 d . . . . .
H25 H 0.657794 0.673915 0.543104 0.058 Uiso 1 1 calc R U . . .
C26 C 0.7655(5) 0.6571(5) 0.7185(5) 0.0523(14) Uani 1 1 d . . . . .
H26 H 0.825558 0.704669 0.723170 0.063 Uiso 1 1 calc R U . . .
C27 C 0.7769(5) 0.6036(5) 0.8198(5) 0.0525(15) Uani 1 1 d . . . . .
H27 H 0.845963 0.615767 0.890056 0.063 Uiso 1 1 calc R U . . .
C28 C 0.6902(5) 0.5342(5) 0.8187(4) 0.0479(13) Uani 1 1 d . . . . .
H28 H 0.698862 0.499378 0.886658 0.057 Uiso 1 1 calc R U . . .
C29 C 0.5878(4) 0.5172(4) 0.7115(4) 0.0384(11) Uani 1 1 d . . . . .
C31 C 0.4236(4) 0.4587(4) 0.5713(4) 0.0360(10) Uani 1 1 d . . . . .
C32 C 0.4174(5) 0.5596(4) 0.3968(4) 0.0371(10) Uani 1 1 d . . . . .
H32 H 0.343077 0.518608 0.355893 0.044 Uiso 1 1 calc R U . . .
C33 C 0.3699(4) 0.6608(4) 0.3753(4) 0.0363(10) Uani 1 1 d . . . . .
H33 H 0.438574 0.702353 0.425726 0.044 Uiso 1 1 calc R U . . .
C34 C 0.3540(5) 0.6780(4) 0.2434(4) 0.0405(11) Uani 1 1 d . . . . .
H34 H 0.333513 0.744084 0.221820 0.049 Uiso 1 1 calc R U . . .
C35 C 0.4861(5) 0.6515(5) 0.2356(5) 0.0527(14) Uani 1 1 d . . . . .
H35A H 0.548931 0.701705 0.266909 0.063 Uiso 1 1 calc R U . . .
H35B H 0.478061 0.639909 0.153657 0.063 Uiso 1 1 calc R U . . .
C37 C 0.2451(4) 0.6763(4) 0.4034(4) 0.0350(9) Uani 1 1 d . . . . .
C38 C 0.2243(5) 0.7704(4) 0.4554(5) 0.0425(11) Uani 1 1 d . . . . .
C39 C 0.2415(8) 0.8511(5) 0.3799(8) 0.0695(19) Uani 1 1 d . . . . .
H39A H 0.329676 0.851317 0.380121 0.104 Uiso 1 1 calc R U . . .
H39B H 0.224108 0.909466 0.411785 0.104 Uiso 1 1 calc R U . . .
H39C H 0.181812 0.843765 0.299830 0.104 Uiso 1 1 calc R U . . .
C40 C 0.3279(9) 0.7768(7) 0.5817(6) 0.081(2) Uani 1 1 d . . . . .
H40A H 0.319359 0.723674 0.627745 0.122 Uiso 1 1 calc R U . . .
H40B H 0.314908 0.833721 0.619226 0.122 Uiso 1 1 calc R U . . .
H40C H 0.413747 0.777147 0.576430 0.122 Uiso 1 1 calc R U . . .
C41 C 0.0884(7) 0.7743(6) 0.4639(7) 0.0677(18) Uani 1 1 d . . . . .
H41A H 0.023767 0.774487 0.385398 0.102 Uiso 1 1 calc R U . . .
H41B H 0.080070 0.830576 0.504990 0.102 Uiso 1 1 calc R U . . .
H41C H 0.075557 0.720400 0.506774 0.102 Uiso 1 1 calc R U . . .
C44 C 0.3122(6) 0.3967(5) 0.5023(5) 0.0503(13) Uani 1 1 d . . . . .
H44A H 0.235607 0.434368 0.466003 0.075 Uiso 1 1 calc R U . . .
H44B H 0.295309 0.351778 0.554953 0.075 Uiso 1 1 calc R U . . .
H44C H 0.334344 0.364176 0.441784 0.075 Uiso 1 1 calc R U . . .

loop_
_atom_site_aniso_label
_atom_site_aniso_U_11
_atom_site_aniso_U_22
_atom_site_aniso_U_33
_atom_site_aniso_U_23
_atom_site_aniso_U_13
_atom_site_aniso_U_12
S1 0.0274(5) 0.0629(10) 0.0577(7) 0.0210(6) 0.0032(5) 0.0012(5)
O2 0.058(2) 0.041(3) 0.0486(18) 0.0039(17) 0.0069(16) -0.0026(18)
O1 0.0389(16) 0.045(2) 0.0493(17) -0.0010(16) 0.0214(14) 0.0071(16)
N2 0.0216(15) 0.032(2) 0.0415(17) 0.0008(15) 0.0084(13) -0.0042(14)
N1 0.0268(17) 0.040(3) 0.0499(19) -0.0036(18) 0.0060(14) -0.0069(17)
C7 0.0300(19) 0.028(3) 0.041(2) 0.0017(18) 0.0043(16) -0.0037(18)
C6 0.0268(19) 0.036(3) 0.046(2) 0.0023(19) 0.0076(16) -0.0035(19)
C5 0.032(2) 0.060(4) 0.069(3) -0.004(3) 0.020(2) -0.007(2)
C4 0.043(3) 0.069(5) 0.077(4) -0.010(3) 0.031(3) -0.001(3)
C3 0.045(3) 0.054(4) 0.058(3) -0.008(3) 0.021(2) -0.002(3)
C2 0.035(2) 0.038(3) 0.047(2) -0.006(2) 0.0120(18) -0.007(2)
C1 0.0267(19) 0.030(3) 0.0400(19) 0.0011(18) 0.0103(15) -0.0039(17)
C8 0.0192(17) 0.036(3) 0.042(2) 0.0059(17) 0.0079(15) 0.0017(16)
C11 0.0246(18) 0.031(3) 0.045(2) -0.0003(18) 0.0146(16) -0.0022(17)
C10 0.0277(19) 0.037(3) 0.048(2) -0.005(2) 0.0170(17) -0.0045(18)
C9 0.0254(19) 0.061(4) 0.045(2) -0.007(2) 0.0087(17) -0.006(2)
C12 0.0286(19) 0.034(3) 0.047(2) 0.0048(19) 0.0141(17) -0.0013(18)
C13 0.040(2) 0.039(3) 0.062(3) 0.015(2) 0.021(2) 0.008(2)
C15 0.054(3) 0.071(5) 0.105(5) 0.028(4) 0.045(4) 0.028(3)
C14 0.070(4) 0.034(4) 0.113(6) 0.003(4) 0.039(4) 0.000(3)
C16 0.093(6) 0.070(6) 0.069(4) 0.029(4) 0.012(4) 0.025(5)
C17 0.046(3) 0.042(4) 0.058(3) -0.011(2) 0.014(2) -0.004(2)
S36 0.0628(8) 0.0527(10) 0.0543(7) 0.0090(6) 0.0248(6) 0.0251(7)
O42 0.0447(18) 0.035(2) 0.066(2) -0.0034(17) 0.0165(16) -0.0062(16)
O43 0.0390(17) 0.051(3) 0.0425(16) 0.0009(16) 0.0028(13) 0.0092(16)
N23 0.0341(17) 0.028(2) 0.0358(16) 0.0024(15) 0.0004(14) 0.0023(16)
N30 0.0355(19) 0.051(3) 0.0368(17) 0.0037(17) 0.0094(15) -0.0006(18)
C24 0.029(2) 0.032(3) 0.042(2) -0.0021(18) 0.0057(17) 0.0051(18)
C25 0.040(2) 0.038(3) 0.063(3) 0.001(2) 0.012(2) 0.003(2)
C26 0.034(2) 0.047(4) 0.069(3) -0.014(3) 0.010(2) -0.001(2)
C27 0.031(2) 0.070(4) 0.049(2) -0.020(3) 0.0035(19) 0.009(2)
C28 0.035(2) 0.069(4) 0.036(2) -0.005(2) 0.0086(18) 0.011(3)
C29 0.031(2) 0.046(3) 0.0368(19) -0.0015(19) 0.0097(16) 0.009(2)
C31 0.035(2) 0.031(3) 0.038(2) -0.0026(18) 0.0081(17) -0.0005(19)
C32 0.039(2) 0.029(3) 0.0351(19) 0.0035(17) 0.0032(16) 0.0044(18)
C33 0.031(2) 0.032(3) 0.039(2) 0.0028(17) 0.0030(16) 0.0016(18)
C34 0.039(2) 0.037(3) 0.042(2) 0.0097(19) 0.0089(17) 0.005(2)
C35 0.042(3) 0.061(4) 0.056(3) 0.013(3) 0.018(2) 0.005(3)
C37 0.033(2) 0.027(3) 0.0382(19) 0.0019(17) 0.0039(16) 0.0024(18)
C38 0.047(3) 0.026(3) 0.051(2) -0.003(2) 0.013(2) -0.001(2)
C39 0.090(5) 0.027(4) 0.103(5) 0.009(3) 0.049(4) 0.004(3)
C40 0.084(5) 0.080(6) 0.059(3) -0.025(4) -0.002(3) 0.016(5)
C41 0.065(4) 0.051(4) 0.097(5) -0.004(4) 0.040(4) 0.009(3)
C44 0.051(3) 0.041(3) 0.049(2) 0.000(2) 0.005(2) -0.012(2)

loop_
_atom_type_symbol
_atom_type_description
_atom_type_scat_dispersion_real
_atom_type_scat_dispersion_imag
_atom_type_scat_source
C C 0.0181 0.0091 'International Tables Vol C Tables 4.2.6.8 and 6.1.1.4'
H H 0.0000 0.0000 'International Tables Vol C Tables 4.2.6.8 and 6.1.1.4'
N N 0.0311 0.0180 'International Tables Vol C Tables 4.2.6.8 and 6.1.1.4'
O O 0.0492 0.0322 'International Tables Vol C Tables 4.2.6.8 and 6.1.1.4'
S S 0.3331 0.5567 'International Tables Vol C Tables 4.2.6.8 and 6.1.1.4'

loop_
_geom_angle_atom_site_label_1
_geom_angle_atom_site_label_2
_geom_angle_atom_site_label_3
_geom_angle
_geom_angle_site_symmetry_1
_geom_angle_site_symmetry_3
_geom_angle_publ_flag
C9 S1 C8 92.2(2) . . ?
C10 O1 H1 109.5 . . ?
C7 N2 C1 107.3(3) . . ?
C7 N2 C8 124.3(4) . . ?
C1 N2 C8 128.2(4) . . ?
C7 N1 C6 105.5(4) . . ?
N2 C7 C17 123.0(4) . . ?
N1 C7 N2 112.2(4) . . ?
N1 C7 C17 124.8(5) . . ?
N1 C6 C1 110.1(4) . . ?
C5 C6 N1 129.4(5) . . ?
C5 C6 C1 120.6(5) . . ?
C6 C5 H5 121.3 . . ?
C4 C5 C6 117.4(5) . . ?
C4 C5 H5 121.3 . . ?
C5 C4 H4 119.0 . . ?
C5 C4 C3 122.0(5) . . ?
C3 C4 H4 119.0 . . ?
C4 C3 H3 119.4 . . ?
C2 C3 C4 121.3(6) . . ?
C2 C3 H3 119.4 . . ?
C3 C2 H2 121.6 . . ?
C3 C2 C1 116.8(5) . . ?
C1 C2 H2 121.6 . . ?
N2 C1 C6 104.9(4) . . ?
N2 C1 C2 133.1(4) . . ?
C2 C1 C6 121.9(4) . . ?
S1 C8 H8 108.1 . . ?
N2 C8 S1 112.7(3) . . ?
N2 C8 H8 108.1 . . ?
N2 C8 C11 114.1(4) . . ?
C11 C8 S1 105.5(3) . . ?
C11 C8 H8 108.1 . . ?
C8 C11 H11 109.2 . . ?
C8 C11 C10 103.4(4) . . ?
C8 C11 C12 111.3(4) . . ?
C10 C11 H11 109.2 . . ?
C12 C11 H11 109.2 . . ?
C12 C11 C10 114.4(3) . . ?
O1 C10 C11 112.3(4) . . ?
O1 C10 H10 110.6 . . ?
O1 C10 C9 107.5(4) . . ?
C11 C10 H10 110.6 . . ?
C9 C10 C11 105.1(4) . . ?
C9 C10 H10 110.6 . . ?
S1 C9 H9A 110.0 . . ?
S1 C9 H9B 110.0 . . ?
C10 C9 S1 108.4(3) . . ?
C10 C9 H9A 110.0 . . ?
C10 C9 H9B 110.0 . . ?
H9A C9 H9B 108.4 . . ?
O2 C12 C11 118.2(5) . . ?
O2 C12 C13 122.7(4) . . ?
C13 C12 C11 118.9(4) . . ?
C12 C13 C15 108.0(5) . . ?
C12 C13 C14 110.6(5) . . ?
C12 C13 C16 109.9(6) . . ?
C14 C13 C15 109.0(6) . . ?
C14 C13 C16 110.3(6) . . ?
C16 C13 C15 109.0(6) . . ?
C13 C15 H15A 109.5 . . ?
C13 C15 H15B 109.5 . . ?
C13 C15 H15C 109.5 . . ?
H15A C15 H15B 109.5 . . ?
H15A C15 H15C 109.5 . . ?
H15B C15 H15C 109.5 . . ?
C13 C14 H14A 109.5 . . ?
C13 C14 H14B 109.5 . . ?
C13 C14 H14C 109.5 . . ?
H14A C14 H14B 109.5 . . ?
H14A C14 H14C 109.5 . . ?
H14B C14 H14C 109.5 . . ?
C13 C16 H16A 109.5 . . ?
C13 C16 H16B 109.5 . . ?
C13 C16 H16C 109.5 . . ?
H16A C16 H16B 109.5 . . ?
H16A C16 H16C 109.5 . . ?
H16B C16 H16C 109.5 . . ?
C7 C17 H17A 109.5 . . ?
C7 C17 H17B 109.5 . . ?
C7 C17 H17C 109.5 . . ?
H17A C17 H17B 109.5 . . ?
H17A C17 H17C 109.5 . . ?
H17B C17 H17C 109.5 . . ?
C35 S36 C32 93.3(2) . . ?
C34 O43 H43 109.5 . . ?
C24 N23 C32 126.6(4) . . ?
C31 N23 C24 107.3(4) . . ?
C31 N23 C32 126.1(4) . . ?
C31 N30 C29 105.5(4) . . ?
C25 C24 N23 133.5(5) . . ?
C25 C24 C29 122.1(5) . . ?
C29 C24 N23 104.4(4) . . ?
C24 C25 H25 121.4 . . ?
C24 C25 C26 117.2(6) . . ?
C26 C25 H25 121.4 . . ?
C25 C26 H26 119.7 . . ?
C25 C26 C27 120.7(6) . . ?
C27 C26 H26 119.7 . . ?
C26 C27 H27 118.9 . . ?
C28 C27 C26 122.1(5) . . ?
C28 C27 H27 118.9 . . ?
C27 C28 H28 121.2 . . ?
C27 C28 C29 117.6(5) . . ?
C29 C28 H28 121.2 . . ?
N30 C29 C24 110.5(4) . . ?
N30 C29 C28 129.1(5) . . ?
C24 C29 C28 120.3(5) . . ?
N23 C31 C44 123.2(4) . . ?
N30 C31 N23 112.4(4) . . ?
N30 C31 C44 124.3(5) . . ?
S36 C32 H32 107.7 . . ?
N23 C32 S36 111.9(3) . . ?
N23 C32 H32 107.7 . . ?
N23 C32 C33 115.1(4) . . ?
C33 C32 S36 106.3(3) . . ?
C33 C32 H32 107.7 . . ?
C32 C33 H33 108.9 . . ?
C32 C33 C34 103.4(4) . . ?
C32 C33 C37 112.1(4) . . ?
C34 C33 H33 108.9 . . ?
C37 C33 H33 108.9 . . ?
C37 C33 C34 114.2(4) . . ?
O43 C34 C33 111.4(4) . . ?
O43 C34 H34 110.8 . . ?
O43 C34 C35 108.4(5) . . ?
C33 C34 H34 110.8 . . ?
C35 C34 C33 104.5(4) . . ?
C35 C34 H34 110.8 . . ?
S36 C35 H35A 110.5 . . ?
S36 C35 H35B 110.5 . . ?
C34 C35 S36 106.3(4) . . ?
C34 C35 H35A 110.5 . . ?
C34 C35 H35B 110.5 . . ?
H35A C35 H35B 108.7 . . ?
O42 C37 C33 119.1(5) . . ?
O42 C37 C38 121.6(5) . . ?
C38 C37 C33 119.2(4) . . ?
C37 C38 C40 106.9(5) . . ?
C39 C38 C37 110.7(4) . . ?
C39 C38 C40 109.9(6) . . ?
C39 C38 C41 109.8(6) . . ?
C41 C38 C37 110.3(5) . . ?
C41 C38 C40 109.2(6) . . ?
C38 C39 H39A 109.5 . . ?
C38 C39 H39B 109.5 . . ?
C38 C39 H39C 109.5 . . ?
H39A C39 H39B 109.5 . . ?
H39A C39 H39C 109.5 . . ?
H39B C39 H39C 109.5 . . ?
C38 C40 H40A 109.5 . . ?
C38 C40 H40B 109.5 . . ?
C38 C40 H40C 109.5 . . ?
H40A C40 H40B 109.5 . . ?
H40A C40 H40C 109.5 . . ?
H40B C40 H40C 109.5 . . ?
C38 C41 H41A 109.5 . . ?
C38 C41 H41B 109.5 . . ?
C38 C41 H41C 109.5 . . ?
H41A C41 H41B 109.5 . . ?
H41A C41 H41C 109.5 . . ?
H41B C41 H41C 109.5 . . ?
C31 C44 H44A 109.5 . . ?
C31 C44 H44B 109.5 . . ?
C31 C44 H44C 109.5 . . ?
H44A C44 H44B 109.5 . . ?
H44A C44 H44C 109.5 . . ?
H44B C44 H44C 109.5 . . ?

loop_
_geom_bond_atom_site_label_1
_geom_bond_atom_site_label_2
_geom_bond_distance
_geom_bond_site_symmetry_2
_geom_bond_publ_flag
S1 C8 1.835(4) . ?
S1 C9 1.821(6) . ?
O2 C12 1.221(7) . ?
O1 H1 0.8200 . ?
O1 C10 1.405(6) . ?
N2 C7 1.378(6) . ?
N2 C1 1.388(6) . ?
N2 C8 1.454(5) . ?
N1 C7 1.318(6) . ?
N1 C6 1.396(7) . ?
C7 C17 1.487(7) . ?
C6 C5 1.392(7) . ?
C6 C1 1.401(6) . ?
C5 H5 0.9300 . ?
C5 C4 1.376(10) . ?
C4 H4 0.9300 . ?
C4 C3 1.400(9) . ?
C3 H3 0.9300 . ?
C3 C2 1.380(7) . ?
C2 H2 0.9300 . ?
C2 C1 1.393(7) . ?
C8 H8 0.9800 . ?
C8 C11 1.521(7) . ?
C11 H11 0.9800 . ?
C11 C10 1.547(5) . ?
C11 C12 1.530(6) . ?
C10 H10 0.9800 . ?
C10 C9 1.531(7) . ?
C9 H9A 0.9700 . ?
C9 H9B 0.9700 . ?
C12 C13 1.509(8) . ?
C13 C15 1.537(8) . ?
C13 C14 1.526(9) . ?
C13 C16 1.533(8) . ?
C15 H15A 0.9600 . ?
C15 H15B 0.9600 . ?
C15 H15C 0.9600 . ?
C14 H14A 0.9600 . ?
C14 H14B 0.9600 . ?
C14 H14C 0.9600 . ?
C16 H16A 0.9600 . ?
C16 H16B 0.9600 . ?
C16 H16C 0.9600 . ?
C17 H17A 0.9600 . ?
C17 H17B 0.9600 . ?
C17 H17C 0.9600 . ?
S36 C32 1.830(5) . ?
S36 C35 1.812(7) . ?
O42 C37 1.217(6) . ?
O43 H43 0.8200 . ?
O43 C34 1.404(7) . ?
N23 C24 1.398(6) . ?
N23 C31 1.371(6) . ?
N23 C32 1.456(5) . ?
N30 C29 1.389(7) . ?
N30 C31 1.313(6) . ?
C24 C25 1.381(8) . ?
C24 C29 1.397(7) . ?
C25 H25 0.9300 . ?
C25 C26 1.390(8) . ?
C26 H26 0.9300 . ?
C26 C27 1.402(10) . ?
C27 H27 0.9300 . ?
C27 C28 1.364(10) . ?
C28 H28 0.9300 . ?
C28 C29 1.399(7) . ?
C31 C44 1.495(7) . ?
C32 H32 0.9800 . ?
C32 C33 1.520(7) . ?
C33 H33 0.9800 . ?
C33 C34 1.551(6) . ?
C33 C37 1.528(6) . ?
C34 H34 0.9800 . ?
C34 C35 1.523(7) . ?
C35 H35A 0.9700 . ?
C35 H35B 0.9700 . ?
C37 C38 1.526(7) . ?
C38 C39 1.514(8) . ?
C38 C40 1.545(8) . ?
C38 C41 1.522(8) . ?
C39 H39A 0.9600 . ?
C39 H39B 0.9600 . ?
C39 H39C 0.9600 . ?
C40 H40A 0.9600 . ?
C40 H40B 0.9600 . ?
C40 H40C 0.9600 . ?
C41 H41A 0.9600 . ?
C41 H41B 0.9600 . ?
C41 H41C 0.9600 . ?
C44 H44A 0.9600 . ?
C44 H44B 0.9600 . ?
C44 H44C 0.9600 . ?

loop_
_geom_torsion_atom_site_label_1
_geom_torsion_atom_site_label_2
_geom_torsion_atom_site_label_3
_geom_torsion_atom_site_label_4
_geom_torsion
_geom_torsion_site_symmetry_1
_geom_torsion_site_symmetry_2
_geom_torsion_site_symmetry_3
_geom_torsion_site_symmetry_4
_geom_torsion_publ_flag
S1 C8 C11 C10 47.7(4) . . . . ?
S1 C8 C11 C12 170.9(3) . . . . ?
O2 C12 C13 C15 109.4(6) . . . . ?
O2 C12 C13 C14 -131.4(6) . . . . ?
O2 C12 C13 C16 -9.4(7) . . . . ?
O1 C10 C9 S1 -87.1(4) . . . . ?
N2 C8 C11 C10 171.9(3) . . . . ?
N2 C8 C11 C12 -64.9(5) . . . . ?
N1 C6 C5 C4 178.8(6) . . . . ?
N1 C6 C1 N2 0.9(5) . . . . ?
N1 C6 C1 C2 -178.5(5) . . . . ?
C7 N2 C1 C6 -1.2(5) . . . . ?
C7 N2 C1 C2 178.1(5) . . . . ?
C7 N2 C8 S1 -120.1(4) . . . . ?
C7 N2 C8 C11 119.7(5) . . . . ?
C7 N1 C6 C5 -179.1(6) . . . . ?
C7 N1 C6 C1 -0.2(6) . . . . ?
C6 N1 C7 N2 -0.6(6) . . . . ?
C6 N1 C7 C17 177.3(5) . . . . ?
C6 C5 C4 C3 -0.5(11) . . . . ?
C5 C6 C1 N2 179.9(5) . . . . ?
C5 C6 C1 C2 0.5(8) . . . . ?
C5 C4 C3 C2 0.4(11) . . . . ?
C4 C3 C2 C1 0.2(9) . . . . ?
C3 C2 C1 N2 -179.8(5) . . . . ?
C3 C2 C1 C6 -0.6(8) . . . . ?
C1 N2 C7 N1 1.2(5) . . . . ?
C1 N2 C7 C17 -176.8(5) . . . . ?
C1 N2 C8 S1 64.9(6) . . . . ?
C1 N2 C8 C11 -55.4(6) . . . . ?
C1 C6 C5 C4 0.0(9) . . . . ?
C8 S1 C9 C10 -4.5(4) . . . . ?
C8 N2 C7 N1 -174.7(4) . . . . ?
C8 N2 C7 C17 7.3(7) . . . . ?
C8 N2 C1 C6 174.5(4) . . . . ?
C8 N2 C1 C2 -6.2(9) . . . . ?
C8 C11 C10 O1 65.0(5) . . . . ?
C8 C11 C10 C9 -51.5(5) . . . . ?
C8 C11 C12 O2 -33.4(5) . . . . ?
C8 C11 C12 C13 143.1(4) . . . . ?
C11 C10 C9 S1 32.7(5) . . . . ?
C11 C12 C13 C15 -66.9(6) . . . . ?
C11 C12 C13 C14 52.3(6) . . . . ?
C11 C12 C13 C16 174.3(5) . . . . ?
C10 C11 C12 O2 83.3(6) . . . . ?
C10 C11 C12 C13 -100.2(5) . . . . ?
C9 S1 C8 N2 -150.5(4) . . . . ?
C9 S1 C8 C11 -25.4(3) . . . . ?
C12 C11 C10 O1 -56.1(6) . . . . ?
C12 C11 C10 C9 -172.7(4) . . . . ?
S36 C32 C33 C34 42.0(4) . . . . ?
S36 C32 C33 C37 165.5(3) . . . . ?
O42 C37 C38 C39 -130.6(6) . . . . ?
O42 C37 C38 C40 109.8(6) . . . . ?
O42 C37 C38 C41 -8.8(7) . . . . ?
O43 C34 C35 S36 -77.6(5) . . . . ?
N23 C24 C25 C26 -177.3(5) . . . . ?
N23 C24 C29 N30 0.3(5) . . . . ?
N23 C24 C29 C28 177.3(4) . . . . ?
N23 C32 C33 C34 166.5(4) . . . . ?
N23 C32 C33 C37 -69.9(5) . . . . ?
C24 N23 C31 N30 1.1(6) . . . . ?
C24 N23 C31 C44 -177.0(5) . . . . ?
C24 N23 C32 S36 60.5(6) . . . . ?
C24 N23 C32 C33 -61.1(6) . . . . ?
C24 C25 C26 C27 1.5(8) . . . . ?
C25 C24 C29 N30 -177.1(5) . . . . ?
C25 C24 C29 C28 -0.1(8) . . . . ?
C25 C26 C27 C28 -1.2(9) . . . . ?
C26 C27 C28 C29 0.3(8) . . . . ?
C27 C28 C29 N30 176.8(5) . . . . ?
C27 C28 C29 C24 0.4(8) . . . . ?
C29 N30 C31 N23 -0.9(6) . . . . ?
C29 N30 C31 C44 177.2(5) . . . . ?
C29 C24 C25 C26 -0.9(8) . . . . ?
C31 N23 C24 C25 176.1(6) . . . . ?
C31 N23 C24 C29 -0.8(5) . . . . ?
C31 N23 C32 S36 -117.1(5) . . . . ?
C31 N23 C32 C33 121.3(5) . . . . ?
C31 N30 C29 C24 0.4(5) . . . . ?
C31 N30 C29 C28 -176.3(5) . . . . ?
C32 S36 C35 C34 -14.8(4) . . . . ?
C32 N23 C24 C25 -1.9(9) . . . . ?
C32 N23 C24 C29 -178.8(4) . . . . ?
C32 N23 C31 N30 179.1(5) . . . . ?
C32 N23 C31 C44 0.9(8) . . . . ?
C32 C33 C34 O43 63.1(5) . . . . ?
C32 C33 C34 C35 -53.8(5) . . . . ?
C32 C33 C37 O42 -31.7(6) . . . . ?
C32 C33 C37 C38 145.6(4) . . . . ?
C33 C34 C35 S36 41.3(5) . . . . ?
C33 C37 C38 C39 52.2(6) . . . . ?
C33 C37 C38 C40 -67.4(6) . . . . ?
C33 C37 C38 C41 174.0(5) . . . . ?
C34 C33 C37 O42 85.6(6) . . . . ?
C34 C33 C37 C38 -97.2(5) . . . . ?
C35 S36 C32 N23 -142.8(4) . . . . ?
C35 S36 C32 C33 -16.3(4) . . . . ?
C37 C33 C34 O43 -59.1(6) . . . . ?
C37 C33 C34 C35 -176.0(5) . . . . ?
